data_2021064
loop_
_publ_author_name
'Soqaka, Antonia A.'
'Esterhuysen, Catharine'
'Lemmerer, Andreas'

_publ_section_title
;
 Prevalent polymorphism in benzophenones
;
_journal_coeditor_code YP3152
_journal_issue 4
_journal_name_full 'Acta Crystallographica Section C'
_journal_page_first
;
;
_journal_paper_doi 10.1107/S2053229618003522
_journal_volume 74
_journal_year 2018
_chemical_formula_iupac 'C15 H15 N1 O1'
_chemical_formula_moiety 'C15 H15 N1 O1'
_chemical_formula_sum 'C15 H15 N O'
_chemical_formula_weight 225.28
_chemical_name_systematic
;
4-(Dimethylamino)benzophenone
;
_space_group_IT_number 19
_symmetry_cell_setting orthorhombic
_symmetry_space_group_name_Hall 'P 2ac 2ab'
_symmetry_space_group_name_H-M 'P 21 21 21'
_atom_sites_solution_hydrogens geom
_audit_conform_dict_name cif_core.dic
_audit_conform_dict_version 2.4.3
_audit_creation_method 'WinGX routine CIF_UPDATE'
_cell_angle_alpha 90
_cell_angle_beta 90
_cell_angle_gamma 90
_cell_formula_units_Z 8
_cell_length_a 7.7442(3)
_cell_length_b 11.7730(4)
_cell_length_c 26.2562(11)
_cell_measurement_reflns_used 9955
_cell_measurement_temperature 173(2)
_cell_measurement_theta_max 30.02
_cell_measurement_theta_min 3.05
_cell_volume 2393.84(16)
_computing_cell_refinement
;
SAINT-Plus (Bruker, 2016)
;
_computing_data_collection
;
APEX3 (Bruker, 2016)
;
_computing_data_reduction
;
SAINT-Plus (Bruker, 2016) and XPREP (Bruker, 2016)
;
_computing_molecular_graphics
;
ORTEP-3 for Windows (Farrugia, 2012) and Mercury (Macrae <i>et al.</i>,
2008)
;
_computing_publication_material
;
WinGX (Farrugia, 2012)
;
_computing_structure_refinement
;
SHELXL2017 (Sheldrick, 2015b)
;
_computing_structure_solution
;
SHELXT (Sheldrick, 2015a)
;
_diffrn_ambient_temperature 173(2)
_diffrn_measured_fraction_theta_full 0.996
_diffrn_measured_fraction_theta_max 0.997
_diffrn_measurement_device_type 'Bruker D8 Venture Photon CCD area detector'
_diffrn_measurement_method '\w scans'
_diffrn_radiation_monochromator graphite
_diffrn_radiation_type MoK\a
_diffrn_radiation_wavelength 0.71073
_diffrn_reflns_av_R_equivalents 0.0279
_diffrn_reflns_limit_h_max 10
_diffrn_reflns_limit_h_min -10
_diffrn_reflns_limit_k_max 15
_diffrn_reflns_limit_k_min -14
_diffrn_reflns_limit_l_max 26
_diffrn_reflns_limit_l_min -34
_diffrn_reflns_number 28492
_diffrn_reflns_theta_full 25.242
_diffrn_reflns_theta_max 27.998
_diffrn_reflns_theta_min 3.243
_diffrn_standards_number 0
_exptl_absorpt_coefficient_mu 0.078
_exptl_absorpt_correction_T_max 0.96
_exptl_absorpt_correction_T_min 0.95
_exptl_absorpt_correction_type multi-scan
_exptl_absorpt_process_details
;
(SADABS; Sheldrick, 1996)
;
_exptl_crystal_colour yellow
_exptl_crystal_density_diffrn 1.25
_exptl_crystal_density_method 'not measured'
_exptl_crystal_description plate
_exptl_crystal_F_000 960
_exptl_crystal_size_max 0.39
_exptl_crystal_size_mid 0.37
_exptl_crystal_size_min 0.03
_refine_diff_density_max 0.212
_refine_diff_density_min -0.171
_refine_ls_abs_structure_details
;
Flack x determined using 2027 quotients [(I+)-(I-)]/[(I+)+(I-)]
(Parsons <i>et al.</i>,  2013)
;
_refine_ls_abs_structure_Flack 0.2(4)
_refine_ls_extinction_method none
_refine_ls_goodness_of_fit_ref 1.04
_refine_ls_hydrogen_treatment constr
_refine_ls_matrix_type full
_refine_ls_number_constraints 0
_refine_ls_number_parameters 311
_refine_ls_number_reflns 5769
_refine_ls_number_restraints 0
_refine_ls_restrained_S_all 1.04
_refine_ls_R_factor_all 0.0436
_refine_ls_R_factor_gt 0.0349
_refine_ls_shift/su_max 0.001
_refine_ls_shift/su_mean 0
_refine_ls_structure_factor_coef Fsqd
_refine_ls_weighting_details 'w=1/[\s^2^(Fo^2^)+(0.0356P)^2^+0.4214P] where P=(Fo^2^+2Fc^2^)/3'
_refine_ls_weighting_scheme calc
_refine_ls_wR_factor_gt 0.0782
_refine_ls_wR_factor_ref 0.0827
_reflns_number_gt 5097
_reflns_number_total 5769
_reflns_threshold_expression 'I > 2\s(I)'
_cod_data_source_file yp3152sup1.cif
_cod_data_source_block 2a
_cod_database_code 2021064
_shelx_estimated_absorpt_t_min 0.97
_shelx_estimated_absorpt_t_max 0.998

loop_
_symmetry_equiv_pos_as_xyz
'x, y, z'
'-x+1/2, -y, z+1/2'
'x+1/2, -y+1/2, -z'
'-x, y+1/2, -z+1/2'

loop_
_atom_site_type_symbol
_atom_site_label
_atom_site_fract_x
_atom_site_fract_y
_atom_site_fract_z
_atom_site_U_iso_or_equiv
_atom_site_adp_type
_atom_site_calc_flag
_atom_site_occupancy
C C1A 0.9880(2) 0.72925(15) 0.87067(7) 0.0295(4) Uani d 1
C C2A 0.9708(2) 0.68645(14) 0.92317(6) 0.0253(4) Uani d 1
C C3A 1.0373(2) 0.75073(15) 0.96336(7) 0.0283(4) Uani d 1
H H3A 1.092793 0.820835 0.95605 0.034 Uiso calc 1
C C4A 1.0251(2) 0.71570(15) 1.01305(7) 0.0283(4) Uani d 1
H H4A 1.074983 0.760506 1.039297 0.034 Uiso calc 1
C C5A 0.9390(2) 0.61378(14) 1.02561(7) 0.0255(3) Uani d 1
C C6A 0.8671(2) 0.55045(15) 0.98527(7) 0.0263(4) Uani d 1
H H6A 0.805215 0.482666 0.992477 0.032 Uiso calc 1
C C7A 0.8856(2) 0.58568(14) 0.93553(7) 0.0265(4) Uani d 1
H H7A 0.839192 0.540199 0.908963 0.032 Uiso calc 1
C C8A 0.9951(2) 0.64790(14) 0.82686(6) 0.0262(4) Uani d 1
C C9A 0.9298(2) 0.68138(15) 0.77975(7) 0.0311(4) Uani d 1
H H9A 0.869899 0.751468 0.776697 0.037 Uiso calc 1
C C10A 0.9519(3) 0.61281(16) 0.73730(7) 0.0327(4) Uani d 1
H H10A 0.906259 0.635828 0.705338 0.039 Uiso calc 1
C C11A 1.0399(3) 0.51114(17) 0.74132(7) 0.0338(4) Uani d 1
H H11A 1.056339 0.464901 0.712069 0.041 Uiso calc 1
C C12A 1.1040(3) 0.47681(16) 0.78801(7) 0.0339(4) Uani d 1
H H12A 1.164325 0.406813 0.790799 0.041 Uiso calc 1
C C13A 1.0806(2) 0.54423(15) 0.83076(7) 0.0288(4) Uani d 1
H H13A 1.123096 0.519559 0.862847 0.035 Uiso calc 1
C C14A 0.9873(3) 0.65027(18) 1.11634(8) 0.0445(5) Uani d 1
H H14A 0.917866 0.719808 1.117543 0.067 Uiso calc 1
H H14B 1.108687 0.670004 1.110572 0.067 Uiso calc 1
H H14C 0.976344 0.609539 1.148733 0.067 Uiso calc 1
C C15A 0.8156(3) 0.48326(16) 1.08833(8) 0.0364(4) Uani d 1
H H15A 0.85512 0.414966 1.070449 0.055 Uiso calc 1
H H15B 0.69659 0.500409 1.078251 0.055 Uiso calc 1
H H15C 0.820289 0.47028 1.125169 0.055 Uiso calc 1
N N1A 0.9267(2) 0.57839(13) 1.07514(6) 0.0325(4) Uani d 1
O O1A 1.0017(2) 0.83145(11) 0.86187(5) 0.0443(4) Uani d 1
C C1B 0.4970(2) 0.45981(15) 0.87197(7) 0.0282(4) Uani d 1
C C2B 0.4656(2) 0.42116(14) 0.92482(7) 0.0257(4) Uani d 1
C C3B 0.3778(2) 0.49240(15) 0.95897(7) 0.0288(4) Uani d 1
H H3B 0.332509 0.562473 0.947006 0.035 Uiso calc 1
C C4B 0.3558(2) 0.46366(15) 1.00906(7) 0.0292(4) Uani d 1
H H4B 0.293808 0.513324 1.030941 0.035 Uiso calc 1
C C5B 0.4239(2) 0.36120(14) 1.02879(7) 0.0256(4) Uani d 1
C C6B 0.5146(2) 0.29020(15) 0.99478(7) 0.0280(4) Uani d 1
H H6B 0.563773 0.221291 1.006794 0.034 Uiso calc 1
C C7B 0.5326(2) 0.31994(15) 0.94424(7) 0.0275(4) Uani d 1
H H7B 0.592519 0.270028 0.921962 0.033 Uiso calc 1
C C8B 0.5349(2) 0.37493(15) 0.83073(7) 0.0270(4) Uani d 1
C C9B 0.6444(2) 0.40684(17) 0.79131(7) 0.0333(4) Uani d 1
H H9B 0.697548 0.479568 0.791907 0.04 Uiso calc 1
C C10B 0.6769(3) 0.33363(19) 0.75118(7) 0.0392(5) Uani d 1
H H10B 0.753924 0.355647 0.724818 0.047 Uiso calc 1
C C11B 0.5973(3) 0.22838(18) 0.74936(7) 0.0372(5) Uani d 1
H H11B 0.618074 0.178672 0.721528 0.045 Uiso calc 1
C C12B 0.4876(3) 0.19603(16) 0.78817(7) 0.0346(4) Uani d 1
H H12B 0.432629 0.123939 0.786929 0.042 Uiso calc 1
C C13B 0.4570(2) 0.26834(15) 0.82908(7) 0.0301(4) Uani d 1
H H13B 0.382899 0.244999 0.855941 0.036 Uiso calc 1
C C14B 0.3137(3) 0.40881(17) 1.11361(7) 0.0349(4) Uani d 1
H H14D 0.197406 0.424258 1.100587 0.052 Uiso calc 1
H H14E 0.378067 0.480216 1.116274 0.052 Uiso calc 1
H H14F 0.305331 0.373454 1.147308 0.052 Uiso calc 1
C C15B 0.4779(3) 0.22892(17) 1.09902(7) 0.0391(5) Uani d 1
H H15D 0.6038 0.231947 1.095478 0.059 Uiso calc 1
H H15E 0.433021 0.163552 1.080074 0.059 Uiso calc 1
H H15F 0.447589 0.221262 1.135091 0.059 Uiso calc 1
N N1B 0.4030(2) 0.33234(13) 1.07893(6) 0.0316(3) Uani d 1
O O2B 0.4932(2) 0.56092(11) 0.86123(5) 0.0393(3) Uani d 1

loop_
_atom_site_aniso_label
_atom_site_aniso_U_11
_atom_site_aniso_U_22
_atom_site_aniso_U_33
_atom_site_aniso_U_12
_atom_site_aniso_U_13
_atom_site_aniso_U_23
C1A 0.0321(9) 0.0253(9) 0.0311(9) 0.0022(8) -0.0017(7) 0.0006(7)
C2A 0.0257(8) 0.0216(8) 0.0286(8) 0.0023(7) 0.0000(7) -0.0012(7)
C3A 0.0296(8) 0.0215(8) 0.0339(9) -0.0039(7) 0.0005(7) -0.0013(7)
C4A 0.0301(8) 0.0258(8) 0.0291(9) -0.0042(8) -0.0036(7) -0.0055(7)
C5A 0.0239(8) 0.0230(8) 0.0295(8) 0.0037(7) 0.0003(7) -0.0016(7)
C6A 0.0267(8) 0.0208(8) 0.0316(9) -0.0030(7) 0.0001(7) -0.0012(7)
C7A 0.0265(8) 0.0227(8) 0.0302(9) -0.0004(7) -0.0034(7) -0.0052(7)
C8A 0.0274(8) 0.0246(8) 0.0267(8) -0.0031(7) 0.0006(7) 0.0014(7)
C9A 0.0338(9) 0.0265(9) 0.0328(9) 0.0004(8) -0.0003(8) 0.0058(7)
C10A 0.0376(10) 0.0368(10) 0.0238(9) -0.0056(9) -0.0017(8) 0.0059(8)
C11A 0.0372(10) 0.0361(10) 0.0282(9) -0.0050(9) 0.0046(8) -0.0053(8)
C12A 0.0354(10) 0.0305(9) 0.0358(10) 0.0050(8) 0.0019(8) -0.0022(8)
C13A 0.0297(9) 0.0286(9) 0.0281(9) 0.0011(8) -0.0024(7) 0.0020(7)
C14A 0.0626(14) 0.0413(11) 0.0294(10) -0.0080(11) -0.0029(10) -0.0045(8)
C15A 0.0454(11) 0.0284(10) 0.0354(10) -0.0001(9) 0.0028(9) 0.0066(8)
N1A 0.0398(9) 0.0299(8) 0.0277(8) -0.0055(7) -0.0010(7) -0.0006(6)
O1A 0.0741(11) 0.0222(6) 0.0366(7) -0.0011(7) -0.0003(8) 0.0026(5)
C1B 0.0240(8) 0.0268(9) 0.0339(9) -0.0006(8) -0.0028(7) 0.0005(7)
C2B 0.0229(8) 0.0248(8) 0.0295(8) -0.0014(7) -0.0011(7) -0.0021(7)
C3B 0.0301(8) 0.0214(8) 0.0349(9) 0.0036(7) -0.0034(8) -0.0012(7)
C4B 0.0285(9) 0.0243(9) 0.0349(10) 0.0032(7) 0.0012(7) -0.0066(7)
C5B 0.0223(8) 0.0237(8) 0.0309(9) -0.0028(7) -0.0020(7) -0.0034(7)
C6B 0.0268(8) 0.0221(8) 0.0350(9) 0.0027(7) -0.0011(7) 0.0015(7)
C7B 0.0247(8) 0.0250(8) 0.0329(9) 0.0029(7) 0.0008(7) -0.0033(7)
C8B 0.0229(8) 0.0298(9) 0.0283(9) 0.0012(7) -0.0035(7) 0.0014(7)
C9B 0.0318(9) 0.0365(10) 0.0317(9) -0.0043(8) -0.0013(8) 0.0033(8)
C10B 0.0362(10) 0.0515(13) 0.0298(10) -0.0030(10) 0.0043(8) 0.0012(9)
C11B 0.0368(10) 0.0452(12) 0.0296(9) 0.0050(10) -0.0032(8) -0.0070(8)
C12B 0.0355(10) 0.0317(9) 0.0368(10) -0.0018(9) -0.0066(8) -0.0038(8)
C13B 0.0272(9) 0.0310(9) 0.0321(9) -0.0005(7) 0.0009(7) 0.0021(7)
C14B 0.0376(10) 0.0366(10) 0.0306(10) -0.0053(9) 0.0035(8) -0.0058(8)
C15B 0.0461(11) 0.0349(10) 0.0364(10) 0.0000(10) -0.0057(9) 0.0059(8)
N1B 0.0368(8) 0.0279(8) 0.0301(8) -0.0004(7) 0.0012(7) -0.0011(6)
O2B 0.0503(9) 0.0269(7) 0.0408(8) 0.0010(7) 0.0021(7) 0.0042(6)

loop_
_atom_type_symbol
_atom_type_description
_atom_type_scat_dispersion_real
_atom_type_scat_dispersion_imag
_atom_type_scat_source
C C 0.0033 0.0016 'International Tables Vol C Tables 4.2.6.8 and 6.1.1.4'
H H 0 0 'International Tables Vol C Tables 4.2.6.8 and 6.1.1.4'
N N 0.0061 0.0033 'International Tables Vol C Tables 4.2.6.8 and 6.1.1.4'
O O 0.0106 0.006 'International Tables Vol C Tables 4.2.6.8 and 6.1.1.4'

loop_
_exptl_crystal_face_index_h
_exptl_crystal_face_index_k
_exptl_crystal_face_index_l
_exptl_crystal_face_perp_dist
0 0 1 0.017
0 0 -1 0.013
0 -1 0 0.131
0 1 0 0.169
-2 2 1 0.163
2 0 -1 0.171
2 -2 -1 0.177
-2 -2 1 0.164
2 2 -1 0.183

loop_
_geom_angle_atom_site_label_1
_geom_angle_atom_site_label_2
_geom_angle_atom_site_label_3
_geom_angle
O1A C1A C2A 121.20(16)
O1A C1A C8A 118.57(16)
C2A C1A C8A 120.20(15)
C7A C2A C3A 117.34(16)
C7A C2A C1A 123.44(15)
C3A C2A C1A 119.19(15)
C4A C3A C2A 122.00(16)
C4A C3A H3A 119
C2A C3A H3A 119
C3A C4A C5A 120.69(16)
C3A C4A H4A 119.7
C5A C4A H4A 119.7
N1A C5A C6A 121.67(16)
N1A C5A C4A 120.90(16)
C6A C5A C4A 117.42(16)
C7A C6A C5A 120.79(16)
C7A C6A H6A 119.6
C5A C6A H6A 119.6
C6A C7A C2A 121.70(16)
C6A C7A H7A 119.2
C2A C7A H7A 119.2
C13A C8A C9A 119.07(16)
C13A C8A C1A 121.45(16)
C9A C8A C1A 119.17(16)
C10A C9A C8A 120.27(17)
C10A C9A H9A 119.9
C8A C9A H9A 119.9
C11A C10A C9A 120.25(17)
C11A C10A H10A 119.9
C9A C10A H10A 119.9
C10A C11A C12A 119.88(17)
C10A C11A H11A 120.1
C12A C11A H11A 120.1
C11A C12A C13A 120.21(18)
C11A C12A H12A 119.9
C13A C12A H12A 119.9
C12A C13A C8A 120.30(17)
C12A C13A H13A 119.8
C8A C13A H13A 119.8
N1A C14A H14A 109.5
N1A C14A H14B 109.5
H14A C14A H14B 109.5
N1A C14A H14C 109.5
H14A C14A H14C 109.5
H14B C14A H14C 109.5
N1A C15A H15A 109.5
N1A C15A H15B 109.5
H15A C15A H15B 109.5
N1A C15A H15C 109.5
H15A C15A H15C 109.5
H15B C15A H15C 109.5
C5A N1A C14A 120.52(16)
C5A N1A C15A 120.14(16)
C14A N1A C15A 117.59(16)
O2B C1B C2B 120.74(16)
O2B C1B C8B 119.05(16)
C2B C1B C8B 120.21(15)
C7B C2B C3B 117.17(16)
C7B C2B C1B 122.92(15)
C3B C2B C1B 119.66(15)
C4B C3B C2B 121.78(17)
C4B C3B H3B 119.1
C2B C3B H3B 119.1
C3B C4B C5B 121.08(16)
C3B C4B H4B 119.5
C5B C4B H4B 119.5
N1B C5B C6B 121.35(16)
N1B C5B C4B 121.31(16)
C6B C5B C4B 117.33(16)
C7B C6B C5B 120.59(16)
C7B C6B H6B 119.7
C5B C6B H6B 119.7
C6B C7B C2B 122.02(16)
C6B C7B H7B 119
C2B C7B H7B 119
C9B C8B C13B 118.98(17)
C9B C8B C1B 118.44(17)
C13B C8B C1B 122.48(16)
C10B C9B C8B 120.61(19)
C10B C9B H9B 119.7
C8B C9B H9B 119.7
C9B C10B C11B 120.18(19)
C9B C10B H10B 119.9
C11B C10B H10B 119.9
C12B C11B C10B 119.70(18)
C12B C11B H11B 120.2
C10B C11B H11B 120.2
C11B C12B C13B 120.39(18)
C11B C12B H12B 119.8
C13B C12B H12B 119.8
C12B C13B C8B 120.12(17)
C12B C13B H13B 119.9
C8B C13B H13B 119.9
N1B C14B H14D 109.5
N1B C14B H14E 109.5
H14D C14B H14E 109.5
N1B C14B H14F 109.5
H14D C14B H14F 109.5
H14E C14B H14F 109.5
N1B C15B H15D 109.5
N1B C15B H15E 109.5
H15D C15B H15E 109.5
N1B C15B H15F 109.5
H15D C15B H15F 109.5
H15E C15B H15F 109.5
C5B N1B C15B 120.77(15)
C5B N1B C14B 120.27(15)
C15B N1B C14B 118.86(15)

loop_
_geom_bond_atom_site_label_1
_geom_bond_atom_site_label_2
_geom_bond_distance
C1A O1A 1.230(2)
C1A C2A 1.474(2)
C1A C8A 1.498(2)
C2A C7A 1.396(2)
C2A C3A 1.397(2)
C3A C4A 1.372(2)
C3A H3A 0.95
C4A C5A 1.412(2)
C4A H4A 0.95
C5A N1A 1.369(2)
C5A C6A 1.410(2)
C6A C7A 1.378(2)
C6A H6A 0.95
C7A H7A 0.95
C8A C13A 1.392(2)
C8A C9A 1.393(2)
C9A C10A 1.387(3)
C9A H9A 0.95
C10A C11A 1.381(3)
C10A H10A 0.95
C11A C12A 1.383(3)
C11A H11A 0.95
C12A C13A 1.387(3)
C12A H12A 0.95
C13A H13A 0.95
C14A N1A 1.452(2)
C14A H14A 0.98
C14A H14B 0.98
C14A H14C 0.98
C15A N1A 1.454(2)
C15A H15A 0.98
C15A H15B 0.98
C15A H15C 0.98
C1B O2B 1.224(2)
C1B C2B 1.480(2)
C1B C8B 1.502(2)
C2B C7B 1.396(2)
C2B C3B 1.403(2)
C3B C4B 1.369(3)
C3B H3B 0.95
C4B C5B 1.415(2)
C4B H4B 0.95
C5B N1B 1.369(2)
C5B C6B 1.411(2)
C6B C7B 1.380(2)
C6B H6B 0.95
C7B H7B 0.95
C8B C9B 1.390(3)
C8B C13B 1.393(3)
C9B C10B 1.384(3)
C9B H9B 0.95
C10B C11B 1.385(3)
C10B H10B 0.95
C11B C12B 1.380(3)
C11B H11B 0.95
C12B C13B 1.391(3)
C12B H12B 0.95
C13B H13B 0.95
C14B N1B 1.455(2)
C14B H14D 0.98
C14B H14E 0.98
C14B H14F 0.98
C15B N1B 1.448(2)
C15B H15D 0.98
C15B H15E 0.98
C15B H15F 0.98

loop_
_geom_hbond_atom_site_label_D
_geom_hbond_atom_site_label_H
_geom_hbond_atom_site_label_A
_geom_hbond_site_symmetry_A
_geom_hbond_distance_DH
_geom_hbond_distance_HA
_geom_hbond_distance_DA
_geom_hbond_angle_DHA
_geom_hbond_publ_flag
C14B H14E O1A 3_467 0.98 2.48 3.448(2) 168 yes

loop_
_geom_torsion_atom_site_label_1
_geom_torsion_atom_site_label_2
_geom_torsion_atom_site_label_3
_geom_torsion_atom_site_label_4
_geom_torsion
O1A C1A C2A C7A 152.08(19)
C8A C1A C2A C7A -30.0(3)
O1A C1A C2A C3A -25.7(3)
C8A C1A C2A C3A 152.20(17)
C7A C2A C3A C4A 1.9(3)
C1A C2A C3A C4A 179.85(17)
C2A C3A C4A C5A -1.9(3)
C3A C4A C5A N1A 179.90(17)
C3A C4A C5A C6A 0.0(3)
N1A C5A C6A C7A -177.96(17)
C4A C5A C6A C7A 2.0(3)
C5A C6A C7A C2A -2.0(3)
C3A C2A C7A C6A 0.1(3)
C1A C2A C7A C6A -177.77(17)
O1A C1A C8A C13A 140.9(2)
C2A C1A C8A C13A -37.1(3)
O1A C1A C8A C9A -32.7(3)
C2A C1A C8A C9A 149.31(17)
C13A C8A C9A C10A -0.8(3)
C1A C8A C9A C10A 172.88(17)
C8A C9A C10A C11A -0.5(3)
C9A C10A C11A C12A 1.0(3)
C10A C11A C12A C13A -0.2(3)
C11A C12A C13A C8A -1.2(3)
C9A C8A C13A C12A 1.6(3)
C1A C8A C13A C12A -171.92(17)
C6A C5A N1A C14A -174.15(19)
C4A C5A N1A C14A 5.9(3)
C6A C5A N1A C15A -9.6(3)
C4A C5A N1A C15A 170.48(16)
O2B C1B C2B C7B -153.45(18)
C8B C1B C2B C7B 26.2(3)
O2B C1B C2B C3B 20.7(3)
C8B C1B C2B C3B -159.58(16)
C7B C2B C3B C4B -1.1(3)
C1B C2B C3B C4B -175.59(17)
C2B C3B C4B C5B 1.2(3)
C3B C4B C5B N1B 179.65(17)
C3B C4B C5B C6B -0.1(3)
N1B C5B C6B C7B 179.21(17)
C4B C5B C6B C7B -1.0(3)
C5B C6B C7B C2B 1.1(3)
C3B C2B C7B C6B -0.1(3)
C1B C2B C7B C6B 174.23(17)
O2B C1B C8B C9B 32.1(3)
C2B C1B C8B C9B -147.61(17)
O2B C1B C8B C13B -144.20(19)
C2B C1B C8B C13B 36.1(2)
C13B C8B C9B C10B -0.5(3)
C1B C8B C9B C10B -176.91(18)
C8B C9B C10B C11B 1.4(3)
C9B C10B C11B C12B -1.0(3)
C10B C11B C12B C13B -0.2(3)
C11B C12B C13B C8B 1.1(3)
C9B C8B C13B C12B -0.7(3)
C1B C8B C13B C12B 175.54(17)
C6B C5B N1B C15B 1.7(3)
C4B C5B N1B C15B -178.07(17)
C6B C5B N1B C14B 178.01(17)
C4B C5B N1B C14B -1.8(3)

_cod_database_fobs_code 2021064
